data_7058347
loop_
_publ_author_name
'Malan, Frederick P.'
'Singleton, Eric'
'van Rooyen, Petrus H.'
'Landman, Maril\'e'

_publ_section_title
;
 Tandem transfer hydrogenation--epoxidation of ketone substrates catalysed
 by alkene-tethered Ru(ii)--NHC complexes
;
_journal_issue 22
_journal_name_full 'New Journal of Chemistry'
_journal_page_first 8472
_journal_paper_doi 10.1039/C9NJ01220F
_journal_volume 43
_journal_year 2019
_chemical_formula_sum 'C42 H37 As2 Cl3 Ru'
_chemical_formula_weight 898.97
_space_group_crystal_system triclinic
_space_group_IT_number 2
_space_group_name_Hall '-P 1'
_space_group_name_H-M_alt 'P -1'
_symmetry_space_group_name_Hall '-P 1'
_symmetry_space_group_name_H-M 'P -1'
_atom_sites_solution_hydrogens geom
_audit_creation_method SHELXL-2013
_audit_update_record
;
2019-03-06 deposited with the CCDC.    2019-05-01 downloaded from the CCDC.
;
_cell_angle_alpha 102.99(2)
_cell_angle_beta 104.958(18)
_cell_angle_gamma 98.90(2)
_cell_formula_units_Z 2
_cell_length_a 9.931(7)
_cell_length_b 14.018(10)
_cell_length_c 14.536(10)
_cell_measurement_reflns_used 9728
_cell_measurement_temperature 150(2)
_cell_measurement_theta_max 28.32
_cell_measurement_theta_min 2.37
_cell_volume 1856(2)
_computing_structure_refinement 'SHELXL-2013 (Sheldrick, 2013)'
_diffrn_ambient_temperature 150(2)
_diffrn_measured_fraction_theta_full 0.999
_diffrn_measured_fraction_theta_max 0.996
_diffrn_measurement_device_type 'Bruker APEX-II CCD'
_diffrn_measurement_method '\f and \w scans'
_diffrn_radiation_type MoK\a
_diffrn_radiation_wavelength 0.71073
_diffrn_reflns_av_R_equivalents 0.0495
_diffrn_reflns_av_unetI/netI 0.0303
_diffrn_reflns_Laue_measured_fraction_full 0.999
_diffrn_reflns_Laue_measured_fraction_max 0.996
_diffrn_reflns_limit_h_max 13
_diffrn_reflns_limit_h_min -13
_diffrn_reflns_limit_k_max 18
_diffrn_reflns_limit_k_min -18
_diffrn_reflns_limit_l_max 19
_diffrn_reflns_limit_l_min -19
_diffrn_reflns_number 84426
_diffrn_reflns_point_group_measured_fraction_full 0.999
_diffrn_reflns_point_group_measured_fraction_max 0.996
_diffrn_reflns_theta_full 25.242
_diffrn_reflns_theta_max 28.347
_diffrn_reflns_theta_min 2.242
_exptl_absorpt_coefficient_mu 2.438
_exptl_absorpt_correction_T_max 0.7457
_exptl_absorpt_correction_T_min 0.6763
_exptl_absorpt_correction_type multi-scan
_exptl_absorpt_process_details
;
SADABS-2014/5 (Bruker,2014/5) was used for absorption correction.
wR2(int) was 0.0906 before and 0.0383 after correction.
The Ratio of minimum to maximum transmission is 0.9069.
The \l/2 correction factor is Not present.
;
_exptl_crystal_colour orange
_exptl_crystal_density_diffrn 1.609
_exptl_crystal_description block
_exptl_crystal_F_000 900
_exptl_crystal_size_max 0.275
_exptl_crystal_size_mid 0.210
_exptl_crystal_size_min 0.185
_refine_diff_density_max 0.467
_refine_diff_density_min -0.628
_refine_diff_density_rms 0.086
_refine_ls_extinction_method none
_refine_ls_goodness_of_fit_ref 1.037
_refine_ls_hydrogen_treatment constr
_refine_ls_matrix_type full
_refine_ls_number_parameters 433
_refine_ls_number_reflns 9240
_refine_ls_number_restraints 0
_refine_ls_restrained_S_all 1.037
_refine_ls_R_factor_all 0.0415
_refine_ls_R_factor_gt 0.0264
_refine_ls_shift/su_max 0.001
_refine_ls_shift/su_mean 0.000
_refine_ls_structure_factor_coef Fsqd
_refine_ls_weighting_details 'w=1/[\s^2^(Fo^2^)+(0.0139P)^2^+2.1075P] where P=(Fo^2^+2Fc^2^)/3'
_refine_ls_weighting_scheme calc
_refine_ls_wR_factor_gt 0.0482
_refine_ls_wR_factor_ref 0.0524
_reflns_Friedel_coverage 0.000
_reflns_number_gt 7612
_reflns_number_total 9240
_reflns_threshold_expression 'I > 2\s(I)'
_cod_data_source_file c9nj01220f2.cif
_cod_data_source_block mo_FMR3_0m
_cod_depositor_comments
;
The following automatic conversions were performed:

'_exptl_absorpt_correction_type' value 'Multi-scan' changed to
'multi-scan' according to
/home/data/users/saulius/crontab/automatic-downloads/rss-feeds/RSC/lib/dictionaries/cif_core.dic
dictionary named 'cif_core.dic' version 2.4.2 from 2011-04-26.

Automatic conversion script
Id: cif_fix_values 4973 2017-02-22 13:04:09Z antanas 

 Adding full bibliography for 7058342--7058349.cif.
;
_cod_database_code 7058347
_shelx_space_group_comment
;
The symmetry employed for this shelxl refinement is uniquely defined
by the following loop, which should always be used as a source of
symmetry information in preference to the above space-group names.
They are only intended as comments.
;
_shelx_estimated_absorpt_t_min 0.554
_shelx_estimated_absorpt_t_max 0.661
_shelxl_version_number 2013-3

loop_
_space_group_symop_operation_xyz
'x, y, z'
'-x, -y, -z'

loop_
_atom_site_label
_atom_site_type_symbol
_atom_site_fract_x
_atom_site_fract_y
_atom_site_fract_z
_atom_site_U_iso_or_equiv
_atom_site_adp_type
_atom_site_occupancy
_atom_site_site_symmetry_order
_atom_site_calc_flag
_atom_site_refinement_flags_posn
_atom_site_refinement_flags_adp
Ru1 Ru 0.08706(2) 0.24226(2) 0.19742(2) 0.01225(4) Uani 1 1 d . .
As1 As 0.30320(2) 0.31885(2) 0.16912(2) 0.01287(5) Uani 1 1 d . .
As2 As 0.18359(2) 0.16564(2) 0.32721(2) 0.01483(5) Uani 1 1 d . .
Cl3 Cl 1.02903(10) 0.71730(7) 0.31400(7) 0.0669(3) Uani 1 1 d . .
C1 C -0.1220(2) 0.25484(17) 0.11075(16) 0.0214(5) Uani 1 1 d . .
H1 H -0.1583 0.3138 0.1229 0.026 Uiso 1 1 calc R U
C2 C -0.1424(2) 0.17436(17) 0.15402(16) 0.0208(5) Uani 1 1 d . .
H2 H -0.1957 0.1693 0.1991 0.025 Uiso 1 1 calc R U
C3 C -0.0680(2) 0.10269(16) 0.11713(16) 0.0200(5) Uani 1 1 d . .
H3 H -0.0624 0.0415 0.1342 0.024 Uiso 1 1 calc R U
C4 C -0.0037(2) 0.13770(16) 0.05087(15) 0.0186(4) Uani 1 1 d . .
H4 H 0.0522 0.1046 0.0158 0.022 Uiso 1 1 calc R U
C5 C -0.0386(2) 0.23250(17) 0.04662(15) 0.0202(5) Uani 1 1 d . .
H5 H -0.0106 0.2732 0.0075 0.024 Uiso 1 1 calc R U
C6 C 0.3283(2) 0.23807(16) 0.04934(15) 0.0161(4) Uani 1 1 d . .
C7 C 0.2751(2) 0.25868(17) -0.04080(16) 0.0222(5) Uani 1 1 d . .
H7 H 0.2385 0.3173 -0.0422 0.027 Uiso 1 1 calc R U
C8 C 0.2751(3) 0.19422(19) -0.12842(17) 0.0294(6) Uani 1 1 d . .
H8 H 0.2385 0.2091 -0.1894 0.035 Uiso 1 1 calc R U
C9 C 0.3273(3) 0.1091(2) -0.12801(18) 0.0320(6) Uani 1 1 d . .
H9 H 0.3277 0.0656 -0.1883 0.038 Uiso 1 1 calc R U
C10 C 0.3791(3) 0.08747(19) -0.03909(19) 0.0321(6) Uani 1 1 d . .
H10 H 0.4145 0.0283 -0.0384 0.039 Uiso 1 1 calc R U
C11 C 0.3799(2) 0.15111(18) 0.04901(17) 0.0237(5) Uani 1 1 d . .
H11 H 0.4160 0.1354 0.1097 0.028 Uiso 1 1 calc R U
C12 C 0.2967(2) 0.44511(16) 0.13367(15) 0.0167(4) Uani 1 1 d . .
C13 C 0.4146(2) 0.49468(16) 0.11434(16) 0.0204(5) Uani 1 1 d . .
H13 H 0.4979 0.4681 0.1203 0.024 Uiso 1 1 calc R U
C14 C 0.4106(3) 0.58281(17) 0.08645(17) 0.0249(5) Uani 1 1 d . .
H14 H 0.4907 0.6164 0.0728 0.030 Uiso 1 1 calc R U
C15 C 0.2892(3) 0.62167(17) 0.07852(17) 0.0259(5) Uani 1 1 d . .
H15 H 0.2864 0.6819 0.0592 0.031 Uiso 1 1 calc R U
C16 C 0.1727(3) 0.57355(17) 0.09839(17) 0.0255(5) Uani 1 1 d . .
H16 H 0.0901 0.6008 0.0932 0.031 Uiso 1 1 calc R U
C17 C 0.1760(2) 0.48486(16) 0.12614(16) 0.0200(5) Uani 1 1 d . .
H17 H 0.0957 0.4516 0.1399 0.024 Uiso 1 1 calc R U
C18 C 0.4939(2) 0.36218(16) 0.26487(15) 0.0156(4) Uani 1 1 d . .
C19 C 0.5073(2) 0.43329(17) 0.35242(16) 0.0206(5) Uani 1 1 d . .
H19 H 0.4255 0.4555 0.3631 0.025 Uiso 1 1 calc R U
C20 C 0.6396(2) 0.47218(18) 0.42445(17) 0.0235(5) Uani 1 1 d . .
H20 H 0.6485 0.5217 0.4836 0.028 Uiso 1 1 calc R U
C21 C 0.7583(2) 0.43845(18) 0.40970(18) 0.0267(5) Uani 1 1 d . .
H21 H 0.8484 0.4637 0.4595 0.032 Uiso 1 1 calc R U
C22 C 0.7459(2) 0.3681(2) 0.32276(19) 0.0307(6) Uani 1 1 d . .
H22 H 0.8279 0.3457 0.3127 0.037 Uiso 1 1 calc R U
C23 C 0.6142(2) 0.32995(18) 0.24982(17) 0.0253(5) Uani 1 1 d . .
H23 H 0.6064 0.2820 0.1899 0.030 Uiso 1 1 calc R U
C24 C 0.2642(2) 0.04895(16) 0.29363(16) 0.0192(4) Uani 1 1 d . .
C25 C 0.2557(2) 0.00626(17) 0.19596(17) 0.0228(5) Uani 1 1 d . .
H25 H 0.2109 0.0343 0.1456 0.027 Uiso 1 1 calc R U
C26 C 0.3123(3) -0.07719(19) 0.17106(19) 0.0311(6) Uani 1 1 d . .
H26 H 0.3076 -0.1052 0.1041 0.037 Uiso 1 1 calc R U
C27 C 0.3753(3) -0.11936(18) 0.2438(2) 0.0332(6) Uani 1 1 d . .
H27 H 0.4131 -0.1768 0.2267 0.040 Uiso 1 1 calc R U
C28 C 0.3831(3) -0.07789(18) 0.3412(2) 0.0323(6) Uani 1 1 d . .
H28 H 0.4257 -0.1071 0.3912 0.039 Uiso 1 1 calc R U
C29 C 0.3289(3) 0.00616(18) 0.36595(18) 0.0275(5) Uani 1 1 d . .
H29 H 0.3360 0.0350 0.4332 0.033 Uiso 1 1 calc R U
C30 C 0.0212(2) 0.10789(19) 0.36581(16) 0.0252(5) Uani 1 1 d . .
C31 C -0.0160(3) 0.0071(2) 0.36038(18) 0.0348(6) Uani 1 1 d . .
H31 H 0.0417 -0.0372 0.3416 0.042 Uiso 1 1 calc R U
C32 C -0.1384(3) -0.0286(3) 0.3826(2) 0.0555(10) Uani 1 1 d . .
H32 H -0.1644 -0.0978 0.3790 0.067 Uiso 1 1 calc R U
C33 C -0.2230(3) 0.0350(4) 0.4100(2) 0.0646(12) Uani 1 1 d . .
H33 H -0.3071 0.0095 0.4245 0.078 Uiso 1 1 calc R U
C34 C -0.1857(3) 0.1351(3) 0.4161(2) 0.0563(10) Uani 1 1 d . .
H34 H -0.2436 0.1789 0.4354 0.068 Uiso 1 1 calc R U
C35 C -0.0630(3) 0.1726(2) 0.39397(19) 0.0363(6) Uani 1 1 d . .
H35 H -0.0371 0.2419 0.3981 0.044 Uiso 1 1 calc R U
C36 C 0.3237(2) 0.23378(16) 0.45736(15) 0.0171(4) Uani 1 1 d . .
C37 C 0.2837(3) 0.25647(17) 0.54314(16) 0.0228(5) Uani 1 1 d . .
H37 H 0.1855 0.2417 0.5395 0.027 Uiso 1 1 calc R U
C38 C 0.3877(3) 0.30097(18) 0.63453(17) 0.0293(6) Uani 1 1 d . .
H38 H 0.3600 0.3160 0.6931 0.035 Uiso 1 1 calc R U
C39 C 0.5302(3) 0.32337(17) 0.64075(17) 0.0273(5) Uani 1 1 d . .
H39 H 0.6006 0.3539 0.7033 0.033 Uiso 1 1 calc R U
C40 C 0.5705(2) 0.30125(18) 0.55548(17) 0.0259(5) Uani 1 1 d . .
H40 H 0.6687 0.3165 0.5595 0.031 Uiso 1 1 calc R U
C41 C 0.4674(2) 0.25671(17) 0.46396(16) 0.0215(5) Uani 1 1 d . .
H41 H 0.4956 0.2419 0.4056 0.026 Uiso 1 1 calc R U
Cl1 Cl 0.12060(5) 0.39547(4) 0.33023(4) 0.01894(11) Uani 1 1 d . .
Cl2 Cl 0.82592(7) 0.54215(6) 0.16807(5) 0.04238(17) Uani 1 1 d . .
C42 C 0.9372(4) 0.5931(2) 0.2921(2) 0.0477(8) Uani 1 1 d . .
H42A H 0.8780 0.5912 0.3373 0.057 Uiso 1 1 calc R U
H42B H 1.0073 0.5512 0.3067 0.057 Uiso 1 1 calc R U

loop_
_atom_site_aniso_label
_atom_site_aniso_U_11
_atom_site_aniso_U_22
_atom_site_aniso_U_33
_atom_site_aniso_U_23
_atom_site_aniso_U_13
_atom_site_aniso_U_12
Ru1 0.01086(8) 0.01312(8) 0.01170(8) 0.00258(6) 0.00234(6) 0.00269(6)
As1 0.01205(10) 0.01389(11) 0.01293(10) 0.00398(8) 0.00367(8) 0.00348(8)
As2 0.01613(10) 0.01547(11) 0.01279(10) 0.00491(8) 0.00383(8) 0.00281(8)
Cl3 0.0647(6) 0.0442(5) 0.0696(6) 0.0018(4) -0.0034(5) 0.0093(4)
C1 0.0130(10) 0.0239(12) 0.0215(11) 0.0020(9) -0.0022(9) 0.0066(9)
C2 0.0121(10) 0.0249(12) 0.0194(11) 0.0008(9) 0.0023(8) -0.0015(9)
C3 0.0154(10) 0.0165(11) 0.0199(11) 0.0008(9) -0.0008(9) -0.0030(8)
C4 0.0160(10) 0.0200(11) 0.0137(10) -0.0020(9) 0.0007(8) 0.0024(9)
C5 0.0177(11) 0.0236(12) 0.0140(10) 0.0059(9) -0.0024(8) 0.0008(9)
C6 0.0136(10) 0.0171(10) 0.0169(10) 0.0024(8) 0.0062(8) 0.0016(8)
C7 0.0282(12) 0.0196(11) 0.0195(11) 0.0072(9) 0.0077(9) 0.0037(9)
C8 0.0375(14) 0.0318(14) 0.0164(11) 0.0044(10) 0.0093(10) 0.0024(11)
C9 0.0290(13) 0.0373(15) 0.0239(13) -0.0051(11) 0.0104(11) 0.0064(11)
C10 0.0291(13) 0.0275(13) 0.0352(14) -0.0020(11) 0.0058(11) 0.0156(11)
C11 0.0216(11) 0.0266(12) 0.0211(12) 0.0045(10) 0.0026(9) 0.0099(10)
C12 0.0199(11) 0.0155(10) 0.0145(10) 0.0047(8) 0.0042(8) 0.0044(8)
C13 0.0196(11) 0.0200(11) 0.0209(11) 0.0064(9) 0.0061(9) 0.0021(9)
C14 0.0308(13) 0.0219(12) 0.0193(11) 0.0053(9) 0.0079(10) -0.0011(10)
C15 0.0401(14) 0.0154(11) 0.0179(11) 0.0062(9) 0.0020(10) 0.0030(10)
C16 0.0289(13) 0.0210(12) 0.0246(12) 0.0067(10) 0.0015(10) 0.0108(10)
C17 0.0200(11) 0.0185(11) 0.0200(11) 0.0056(9) 0.0038(9) 0.0037(9)
C18 0.0116(9) 0.0190(11) 0.0160(10) 0.0075(9) 0.0020(8) 0.0029(8)
C19 0.0188(11) 0.0217(11) 0.0201(11) 0.0038(9) 0.0059(9) 0.0046(9)
C20 0.0241(12) 0.0237(12) 0.0186(11) 0.0042(9) 0.0041(9) 0.0000(9)
C21 0.0164(11) 0.0316(13) 0.0245(12) 0.0069(10) -0.0023(9) -0.0005(10)
C22 0.0155(11) 0.0409(15) 0.0324(14) 0.0051(12) 0.0042(10) 0.0098(11)
C23 0.0189(11) 0.0312(13) 0.0233(12) 0.0017(10) 0.0063(9) 0.0078(10)
C24 0.0209(11) 0.0142(10) 0.0198(11) 0.0047(9) 0.0025(9) 0.0031(9)
C25 0.0226(11) 0.0220(12) 0.0209(12) 0.0046(9) 0.0026(9) 0.0061(9)
C26 0.0328(14) 0.0283(13) 0.0251(13) -0.0021(11) 0.0030(11) 0.0109(11)
C27 0.0326(14) 0.0169(12) 0.0413(15) 0.0003(11) 0.0010(12) 0.0091(10)
C28 0.0369(14) 0.0215(13) 0.0341(14) 0.0112(11) -0.0014(11) 0.0091(11)
C29 0.0375(14) 0.0219(12) 0.0211(12) 0.0073(10) 0.0040(10) 0.0077(11)
C30 0.0234(12) 0.0368(14) 0.0135(11) 0.0106(10) 0.0037(9) -0.0007(10)
C31 0.0346(14) 0.0394(15) 0.0190(12) 0.0129(11) -0.0025(11) -0.0134(12)
C32 0.0488(19) 0.072(2) 0.0258(15) 0.0249(16) -0.0045(14) -0.0349(17)
C33 0.0323(17) 0.123(4) 0.0251(16) 0.0274(19) 0.0053(13) -0.027(2)
C34 0.0264(15) 0.110(3) 0.0316(16) 0.0165(18) 0.0152(13) 0.0074(17)
C35 0.0238(13) 0.0615(19) 0.0264(13) 0.0133(13) 0.0127(11) 0.0073(13)
C36 0.0211(11) 0.0145(10) 0.0140(10) 0.0057(8) 0.0013(8) 0.0035(8)
C37 0.0268(12) 0.0217(12) 0.0189(11) 0.0050(9) 0.0065(9) 0.0042(10)
C38 0.0402(15) 0.0286(13) 0.0168(12) 0.0042(10) 0.0070(10) 0.0073(11)
C39 0.0362(14) 0.0197(12) 0.0169(11) 0.0041(9) -0.0047(10) 0.0035(10)
C40 0.0204(11) 0.0254(13) 0.0274(13) 0.0093(10) -0.0006(10) 0.0026(10)
C41 0.0211(11) 0.0242(12) 0.0184(11) 0.0077(9) 0.0042(9) 0.0036(9)
Cl1 0.0154(2) 0.0186(3) 0.0183(3) -0.0021(2) 0.0030(2) 0.0051(2)
Cl2 0.0364(4) 0.0432(4) 0.0450(4) 0.0159(3) 0.0057(3) 0.0079(3)
C42 0.063(2) 0.0443(18) 0.0384(17) 0.0121(14) 0.0109(15) 0.0271(16)

loop_
_atom_type_symbol
_atom_type_description
_atom_type_scat_dispersion_real
_atom_type_scat_dispersion_imag
_atom_type_scat_source
Ru Ru -1.2594 0.8363 'International Tables Vol C Tables 4.2.6.8 and 6.1.1.4'
As As 0.0499 2.0058 'International Tables Vol C Tables 4.2.6.8 and 6.1.1.4'
C C 0.0033 0.0016 'International Tables Vol C Tables 4.2.6.8 and 6.1.1.4'
H H 0.0000 0.0000 'International Tables Vol C Tables 4.2.6.8 and 6.1.1.4'
Cl Cl 0.1484 0.1585 'International Tables Vol C Tables 4.2.6.8 and 6.1.1.4'

loop_
_geom_angle_atom_site_label_1
_geom_angle_atom_site_label_2
_geom_angle_atom_site_label_3
_geom_angle
C3 Ru1 C4 38.23(8)
C3 Ru1 C5 63.76(9)
C4 Ru1 C5 38.49(9)
C3 Ru1 C1 63.64(9)
C4 Ru1 C1 63.93(9)
C5 Ru1 C1 37.71(8)
C3 Ru1 C2 38.23(8)
C4 Ru1 C2 64.07(8)
C5 Ru1 C2 63.45(9)
C1 Ru1 C2 37.88(9)
C3 Ru1 As1 130.99(7)
C4 Ru1 As1 95.81(7)
C5 Ru1 As1 90.79(7)
C1 Ru1 As1 120.15(8)
C2 Ru1 As1 154.23(6)
C3 Ru1 As2 89.52(8)
C4 Ru1 As2 114.26(8)
C5 Ru1 As2 151.83(6)
C1 Ru1 As2 138.38(6)
C2 Ru1 As2 101.59(7)
As1 Ru1 As2 101.46(4)
C3 Ru1 Cl1 140.13(7)
C4 Ru1 Cl1 156.73(6)
C5 Ru1 Cl1 118.85(7)
C1 Ru1 Cl1 94.15(7)
C2 Ru1 Cl1 104.04(7)
As1 Ru1 Cl1 88.49(4)
As2 Ru1 Cl1 87.06(6)
C18 As1 C6 104.92(10)
C18 As1 C12 97.31(9)
C6 As1 C12 99.61(10)
C18 As1 Ru1 126.05(7)
C6 As1 Ru1 110.79(7)
C12 As1 Ru1 114.46(7)
C24 As2 C30 101.32(11)
C24 As2 C36 98.32(10)
C30 As2 C36 101.01(10)
C24 As2 Ru1 118.78(7)
C30 As2 Ru1 106.55(8)
C36 As2 Ru1 126.99(7)
C5 C1 C2 108.6(2)
C5 C1 Ru1 71.06(13)
C2 C1 Ru1 71.26(12)
C5 C1 H1 125.7
C2 C1 H1 125.7
Ru1 C1 H1 123.6
C1 C2 C3 107.2(2)
C1 C2 Ru1 70.86(12)
C3 C2 Ru1 69.66(12)
C1 C2 H2 126.4
C3 C2 H2 126.4
Ru1 C2 H2 124.7
C4 C3 C2 108.8(2)
C4 C3 Ru1 71.07(12)
C2 C3 Ru1 72.10(13)
C4 C3 H3 125.6
C2 C3 H3 125.6
Ru1 C3 H3 122.9
C3 C4 C5 107.25(19)
C3 C4 Ru1 70.70(13)
C5 C4 Ru1 71.51(12)
C3 C4 H4 126.4
C5 C4 H4 126.4
Ru1 C4 H4 123.1
C1 C5 C4 108.1(2)
C1 C5 Ru1 71.22(13)
C4 C5 Ru1 70.00(12)
C1 C5 H5 126.0
C4 C5 H5 126.0
Ru1 C5 H5 124.4
C7 C6 C11 118.5(2)
C7 C6 As1 119.69(17)
C11 C6 As1 121.17(16)
C8 C7 C6 120.4(2)
C8 C7 H7 119.8
C6 C7 H7 119.8
C9 C8 C7 120.8(2)
C9 C8 H8 119.6
C7 C8 H8 119.6
C8 C9 C10 119.3(2)
C8 C9 H9 120.3
C10 C9 H9 120.3
C9 C10 C11 120.6(2)
C9 C10 H10 119.7
C11 C10 H10 119.7
C10 C11 C6 120.4(2)
C10 C11 H11 119.8
C6 C11 H11 119.8
C17 C12 C13 119.8(2)
C17 C12 As1 121.04(16)
C13 C12 As1 119.20(16)
C14 C13 C12 120.0(2)
C14 C13 H13 120.0
C12 C13 H13 120.0
C15 C14 C13 119.8(2)
C15 C14 H14 120.1
C13 C14 H14 120.1
C16 C15 C14 120.5(2)
C16 C15 H15 119.8
C14 C15 H15 119.8
C15 C16 C17 119.9(2)
C15 C16 H16 120.0
C17 C16 H16 120.0
C12 C17 C16 120.0(2)
C12 C17 H17 120.0
C16 C17 H17 120.0
C19 C18 C23 119.4(2)
C19 C18 As1 115.59(16)
C23 C18 As1 124.93(17)
C20 C19 C18 120.5(2)
C20 C19 H19 119.8
C18 C19 H19 119.8
C21 C20 C19 119.7(2)
C21 C20 H20 120.1
C19 C20 H20 120.1
C22 C21 C20 120.1(2)
C22 C21 H21 120.0
C20 C21 H21 120.0
C21 C22 C23 120.4(2)
C21 C22 H22 119.8
C23 C22 H22 119.8
C22 C23 C18 119.8(2)
C22 C23 H23 120.1
C18 C23 H23 120.1
C25 C24 C29 118.8(2)
C25 C24 As2 120.03(16)
C29 C24 As2 121.20(17)
C24 C25 C26 120.6(2)
C24 C25 H25 119.7
C26 C25 H25 119.7
C27 C26 C25 120.0(2)
C27 C26 H26 120.0
C25 C26 H26 120.0
C28 C27 C26 119.9(2)
C28 C27 H27 120.0
C26 C27 H27 120.0
C27 C28 C29 119.9(2)
C27 C28 H28 120.0
C29 C28 H28 120.0
C28 C29 C24 120.9(2)
C28 C29 H29 119.6
C24 C29 H29 119.6
C31 C30 C35 120.2(2)
C31 C30 As2 123.1(2)
C35 C30 As2 116.5(2)
C30 C31 C32 119.2(3)
C30 C31 H31 120.4
C32 C31 H31 120.4
C33 C32 C31 120.9(3)
C33 C32 H32 119.6
C31 C32 H32 119.6
C34 C33 C32 119.9(3)
C34 C33 H33 120.0
C32 C33 H33 120.0
C33 C34 C35 120.1(3)
C33 C34 H34 119.9
C35 C34 H34 119.9
C30 C35 C34 119.6(3)
C30 C35 H35 120.2
C34 C35 H35 120.2
C41 C36 C37 119.3(2)
C41 C36 As2 118.70(16)
C37 C36 As2 121.97(17)
C36 C37 C38 119.9(2)
C36 C37 H37 120.0
C38 C37 H37 120.0
C39 C38 C37 120.6(2)
C39 C38 H38 119.7
C37 C38 H38 119.7
C38 C39 C40 119.7(2)
C38 C39 H39 120.2
C40 C39 H39 120.2
C39 C40 C41 120.2(2)
C39 C40 H40 119.9
C41 C40 H40 119.9
C36 C41 C40 120.4(2)
C36 C41 H41 119.8
C40 C41 H41 119.8
Cl3 C42 Cl2 111.86(17)
Cl3 C42 H42A 109.2
Cl2 C42 H42A 109.2
Cl3 C42 H42B 109.2
Cl2 C42 H42B 109.2
H42A C42 H42B 107.9

loop_
_geom_bond_atom_site_label_1
_geom_bond_atom_site_label_2
_geom_bond_distance
Ru1 C3 2.162(2)
Ru1 C4 2.167(2)
Ru1 C5 2.187(2)
Ru1 C1 2.189(2)
Ru1 C2 2.194(3)
Ru1 As1 2.4229(14)
Ru1 As2 2.4346(12)
Ru1 Cl1 2.4562(15)
As1 C18 1.948(2)
As1 C6 1.950(2)
As1 C12 1.957(2)
As2 C24 1.950(2)
As2 C30 1.959(2)
As2 C36 1.961(2)
Cl3 C42 1.754(3)
C1 C5 1.414(3)
C1 C2 1.422(3)
C1 H1 0.9500
C2 C3 1.427(3)
C2 H2 0.9500
C3 C4 1.418(3)
C3 H3 0.9500
C4 C5 1.435(3)
C4 H4 0.9500
C5 H5 0.9500
C6 C7 1.393(3)
C6 C11 1.393(3)
C7 C8 1.386(3)
C7 H7 0.9500
C8 C9 1.373(4)
C8 H8 0.9500
C9 C10 1.382(4)
C9 H9 0.9500
C10 C11 1.384(3)
C10 H10 0.9500
C11 H11 0.9500
C12 C17 1.388(3)
C12 C13 1.392(3)
C13 C14 1.387(3)
C13 H13 0.9500
C14 C15 1.386(3)
C14 H14 0.9500
C15 C16 1.377(3)
C15 H15 0.9500
C16 C17 1.393(3)
C16 H16 0.9500
C17 H17 0.9500
C18 C19 1.390(3)
C18 C23 1.392(3)
C19 C20 1.389(3)
C19 H19 0.9500
C20 C21 1.385(3)
C20 H20 0.9500
C21 C22 1.381(4)
C21 H21 0.9500
C22 C23 1.391(3)
C22 H22 0.9500
C23 H23 0.9500
C24 C25 1.386(3)
C24 C29 1.390(3)
C25 C26 1.390(3)
C25 H25 0.9500
C26 C27 1.383(4)
C26 H26 0.9500
C27 C28 1.382(4)
C27 H27 0.9500
C28 C29 1.383(3)
C28 H28 0.9500
C29 H29 0.9500
C30 C31 1.383(4)
C30 C35 1.390(4)
C31 C32 1.386(4)
C31 H31 0.9500
C32 C33 1.380(5)
C32 H32 0.9500
C33 C34 1.371(5)
C33 H33 0.9500
C34 C35 1.395(4)
C34 H34 0.9500
C35 H35 0.9500
C36 C41 1.387(3)
C36 C37 1.390(3)
C37 C38 1.393(3)
C37 H37 0.9500
C38 C39 1.376(4)
C38 H38 0.9500
C39 C40 1.383(4)
C39 H39 0.9500
C40 C41 1.390(3)
C40 H40 0.9500
C41 H41 0.9500
Cl2 C42 1.769(3)
C42 H42A 0.9900
C42 H42B 0.9900

loop_
_geom_torsion_atom_site_label_1
_geom_torsion_atom_site_label_2
_geom_torsion_atom_site_label_3
_geom_torsion_atom_site_label_4
_geom_torsion
C5 C1 C2 C3 1.1(2)
Ru1 C1 C2 C3 -60.47(15)
C5 C1 C2 Ru1 61.59(15)
C1 C2 C3 C4 -0.7(2)
Ru1 C2 C3 C4 -61.95(15)
C1 C2 C3 Ru1 61.24(15)
C2 C3 C4 C5 0.0(2)
Ru1 C3 C4 C5 -62.57(15)
C2 C3 C4 Ru1 62.60(15)
C2 C1 C5 C4 -1.1(2)
Ru1 C1 C5 C4 60.61(14)
C2 C1 C5 Ru1 -61.72(15)
C3 C4 C5 C1 0.7(2)
Ru1 C4 C5 C1 -61.38(15)
C3 C4 C5 Ru1 62.04(15)
C11 C6 C7 C8 -0.6(3)
As1 C6 C7 C8 -171.48(18)
C6 C7 C8 C9 0.0(4)
C7 C8 C9 C10 0.6(4)
C8 C9 C10 C11 -0.6(4)
C9 C10 C11 C6 0.1(4)
C7 C6 C11 C10 0.5(3)
As1 C6 C11 C10 171.28(18)
C17 C12 C13 C14 -0.8(3)
As1 C12 C13 C14 178.23(17)
C12 C13 C14 C15 0.4(3)
C13 C14 C15 C16 0.2(3)
C14 C15 C16 C17 -0.4(3)
C13 C12 C17 C16 0.6(3)
As1 C12 C17 C16 -178.40(17)
C15 C16 C17 C12 0.0(3)
C23 C18 C19 C20 0.1(3)
As1 C18 C19 C20 -177.71(17)
C18 C19 C20 C21 -1.2(3)
C19 C20 C21 C22 1.5(4)
C20 C21 C22 C23 -0.6(4)
C21 C22 C23 C18 -0.5(4)
C19 C18 C23 C22 0.8(3)
As1 C18 C23 C22 178.36(19)
C29 C24 C25 C26 -0.6(3)
As2 C24 C25 C26 -179.73(18)
C24 C25 C26 C27 1.2(4)
C25 C26 C27 C28 -0.6(4)
C26 C27 C28 C29 -0.5(4)
C27 C28 C29 C24 1.0(4)
C25 C24 C29 C28 -0.5(4)
As2 C24 C29 C28 178.61(19)
C35 C30 C31 C32 0.5(4)
As2 C30 C31 C32 -175.53(18)
C30 C31 C32 C33 0.0(4)
C31 C32 C33 C34 -0.5(4)
C32 C33 C34 C35 0.5(4)
C31 C30 C35 C34 -0.4(4)
As2 C30 C35 C34 175.8(2)
C33 C34 C35 C30 -0.1(4)
C41 C36 C37 C38 -0.6(3)
As2 C36 C37 C38 177.18(17)
C36 C37 C38 C39 0.4(4)
C37 C38 C39 C40 -0.2(4)
C38 C39 C40 C41 0.1(4)
C37 C36 C41 C40 0.5(3)
As2 C36 C41 C40 -177.35(17)
C39 C40 C41 C36 -0.2(3)
